data_4022522
loop_
_publ_author_name
'Chrystel Lopin'
'G\'eraldine Gouhier'
'Arnaud Gautier'
'Serge R. Piettre'

_publ_section_title
;
 Phosphonyl, Phosphonothioyl, Phosphonodithioyl, and Phosphonotrithioyl
 Radicals: Generation and Study of Their Addition onto Alkenes
;
_journal_name_full 'Journal of Organic Chemistry'
_journal_page_first 9916
_journal_page_last 9923
_journal_paper_doi 10.1021/jo0348064
_journal_volume 68
_journal_year 2003
_chemical_formula_sum 'C9 H11 O3 P Se'
_chemical_formula_weight 277.11
_chemical_name_systematic
;

  ?

;
_space_group_IT_number 14
_symmetry_cell_setting monoclinic
_symmetry_space_group_name_Hall '-P 2yn'
_symmetry_space_group_name_H-M 'P 1 21/n 1'
_atom_sites_solution_hydrogens geom
_atom_sites_solution_primary direct
_atom_sites_solution_secondary difmap
_audit_creation_method SHELXL-97
_cell_angle_alpha 90.00
_cell_angle_beta 96.1450(10)
_cell_angle_gamma 90.00
_cell_formula_units_Z 4
_cell_length_a 6.6176(5)
_cell_length_b 15.4827(11)
_cell_length_c 10.5353(8)
_cell_measurement_temperature 296(2)
_cell_volume 1073.23(14)
_computing_cell_refinement 'Bruker SMART'
_computing_data_collection 'Bruker SMART'
_computing_data_reduction 'Bruker SAINT'
_computing_molecular_graphics 'Bruker SHELXTL'
_computing_publication_material 'Bruker SHELXTL'
_computing_structure_refinement 'SHELXL-97 (Sheldrick, 1997)'
_computing_structure_solution 'SHELXS-97 (Sheldrick, 1990)'
_diffrn_ambient_temperature 296(2)
_diffrn_measured_fraction_theta_full 0.994
_diffrn_measured_fraction_theta_max 0.994
_diffrn_measurement_device_type 'CCD area detector'
_diffrn_measurement_method 'phi and omega scans'
_diffrn_radiation_monochromator graphite
_diffrn_radiation_source 'fine-focus sealed tube'
_diffrn_radiation_type MoK\a
_diffrn_radiation_wavelength 0.71073
_diffrn_reflns_av_R_equivalents 0.0265
_diffrn_reflns_av_sigmaI/netI 0.0190
_diffrn_reflns_limit_h_max 8
_diffrn_reflns_limit_h_min -8
_diffrn_reflns_limit_k_max 19
_diffrn_reflns_limit_k_min -19
_diffrn_reflns_limit_l_max 13
_diffrn_reflns_limit_l_min -13
_diffrn_reflns_number 8446
_diffrn_reflns_theta_full 26.40
_diffrn_reflns_theta_max 26.40
_diffrn_reflns_theta_min 2.35
_exptl_absorpt_coefficient_mu 3.626
_exptl_absorpt_correction_type none
_exptl_crystal_colour colourless
_exptl_crystal_density_diffrn 1.715
_exptl_crystal_density_method 'not measured'
_exptl_crystal_description prismatic
_exptl_crystal_F_000 552
_exptl_crystal_size_max 0.70
_exptl_crystal_size_mid 0.41
_exptl_crystal_size_min 0.32
_refine_diff_density_max 0.286
_refine_diff_density_min -0.462
_refine_diff_density_rms 0.060
_refine_ls_extinction_method none
_refine_ls_goodness_of_fit_ref 1.029
_refine_ls_hydrogen_treatment mixed
_refine_ls_matrix_type full
_refine_ls_number_parameters 171
_refine_ls_number_reflns 2195
_refine_ls_number_restraints 0
_refine_ls_restrained_S_all 1.029
_refine_ls_R_factor_all 0.0283
_refine_ls_R_factor_gt 0.0251
_refine_ls_shift/su_max 0.001
_refine_ls_shift/su_mean 0.000
_refine_ls_structure_factor_coef Fsqd
_refine_ls_weighting_details 'calc w=1/[\s^2^(Fo^2^)+(0.0469P)^2^+0.0000P] where P=(Fo^2^+2Fc^2^)/3'
_refine_ls_weighting_scheme calc
_refine_ls_wR_factor_gt 0.0680
_refine_ls_wR_factor_ref 0.0689
_reflns_number_gt 1929
_reflns_number_total 2195
_reflns_threshold_expression >2sigma(I)
_cod_data_source_file jo0348064si20030708_125831.cif
_cod_data_source_block ggo3m
_cod_depositor_comments
;
The following automatic conversions were performed:
'_symmetry_cell_setting' value 'Monoclinic' changed to 'monoclinic'
according to '/home/saulius/struct/CIF-dictionaries/cif_core.dic'
dictionary named 'cif_core.dic' version 2.4.1 from 2010-06-29.

Automatic conversion script
Id: cif_fix_enum 1527 2010-12-29 10:47:43Z saulius 
;
_cod_original_sg_symbol_H-M 'P 21/n'
_cod_database_code 4022522

loop_
_symmetry_equiv_pos_as_xyz
'x, y, z'
'-x+1/2, y+1/2, -z+1/2'
'-x, -y, -z'
'x-1/2, -y-1/2, z-1/2'

loop_
_atom_site_label
_atom_site_type_symbol
_atom_site_fract_x
_atom_site_fract_y
_atom_site_fract_z
_atom_site_U_iso_or_equiv
_atom_site_adp_type
_atom_site_occupancy
_atom_site_symmetry_multiplicity
_atom_site_calc_flag
Se1 Se 0.24768(3) 0.517290(14) 0.89576(2) 0.04701(11) Uani 1 1 d
P1 P 0.28369(8) 0.65700(3) 0.85376(5) 0.04160(15) Uani 1 1 d
C5 C -0.3097(4) 0.50120(18) 0.6707(3) 0.0577(6) Uani 1 1 d
O2 O 0.0879(2) 0.70601(9) 0.88725(14) 0.0504(4) Uani 1 1 d
C1 C 0.0342(3) 0.48990(12) 0.7636(2) 0.0416(5) Uani 1 1 d
O3 O 0.4581(2) 0.68318(10) 0.95984(15) 0.0505(4) Uani 1 1 d
C6 C -0.1557(4) 0.52751(15) 0.7597(2) 0.0494(5) Uani 1 1 d
O1 O 0.3270(3) 0.67593(11) 0.72427(15) 0.0642(4) Uani 1 1 d
C8 C 0.2270(4) 0.7448(2) 1.1027(3) 0.0662(7) Uani 1 1 d
C9 C 0.4133(4) 0.69085(18) 1.0932(2) 0.0599(6) Uani 1 1 d
C4 C -0.2762(4) 0.43739(19) 0.5831(3) 0.0686(8) Uani 1 1 d
C2 C 0.0684(4) 0.42652(16) 0.6764(3) 0.0630(7) Uani 1 1 d
C7 C 0.0463(4) 0.70972(18) 1.0211(3) 0.0602(6) Uani 1 1 d
C3 C -0.0875(5) 0.40080(19) 0.5867(3) 0.0785(9) Uani 1 1 d
H6 H -0.181(4) 0.5724(19) 0.817(3) 0.074(8) Uiso 1 1 d
H8B H 0.239(4) 0.802(2) 1.077(3) 0.079(9) Uiso 1 1 d
H9A H 0.386(4) 0.6324(18) 1.127(2) 0.063(7) Uiso 1 1 d
H2 H 0.185(4) 0.4061(18) 0.678(3) 0.076(9) Uiso 1 1 d
H5 H -0.433(5) 0.5262(16) 0.671(3) 0.066(8) Uiso 1 1 d
H7B H -0.064(4) 0.7432(18) 1.015(3) 0.068(8) Uiso 1 1 d
H7A H 0.010(4) 0.651(2) 1.045(3) 0.075(8) Uiso 1 1 d
H3 H -0.070(5) 0.357(2) 0.546(3) 0.099(11) Uiso 1 1 d
H9B H 0.532(4) 0.7145(19) 1.132(3) 0.071(8) Uiso 1 1 d
H8A H 0.211(4) 0.7448(19) 1.191(3) 0.075(8) Uiso 1 1 d
H4 H -0.377(4) 0.4210(16) 0.520(3) 0.069(8) Uiso 1 1 d

loop_
_atom_site_aniso_label
_atom_site_aniso_U_11
_atom_site_aniso_U_22
_atom_site_aniso_U_33
_atom_site_aniso_U_23
_atom_site_aniso_U_13
_atom_site_aniso_U_12
Se1 0.05103(16) 0.03932(15) 0.04832(16) 0.00276(8) -0.00550(10) 0.00142(8)
P1 0.0457(3) 0.0405(3) 0.0396(3) 0.0021(2) 0.0093(2) -0.0021(2)
C5 0.0494(14) 0.0690(15) 0.0528(15) 0.0054(12) -0.0024(11) 0.0042(11)
O2 0.0518(8) 0.0477(8) 0.0522(9) 0.0042(7) 0.0076(7) 0.0108(7)
C1 0.0462(11) 0.0384(10) 0.0398(11) 0.0044(8) 0.0024(9) -0.0004(8)
O3 0.0461(7) 0.0521(8) 0.0534(9) -0.0094(7) 0.0055(6) -0.0060(7)
C6 0.0494(12) 0.0541(14) 0.0444(13) -0.0017(10) 0.0041(10) 0.0044(9)
O1 0.0827(12) 0.0662(10) 0.0471(9) 0.0057(8) 0.0220(8) -0.0089(9)
C8 0.0852(19) 0.0588(17) 0.0572(17) -0.0156(12) 0.0198(14) -0.0017(13)
C9 0.0684(16) 0.0607(15) 0.0486(14) -0.0071(12) -0.0028(11) -0.0062(13)
C4 0.0751(18) 0.0609(16) 0.0634(17) -0.0027(13) -0.0223(14) -0.0042(13)
C2 0.0625(15) 0.0545(14) 0.0692(17) -0.0162(12) -0.0050(12) 0.0150(12)
C7 0.0599(14) 0.0608(15) 0.0638(16) -0.0059(12) 0.0244(12) 0.0075(13)
C3 0.091(2) 0.0615(16) 0.0774(19) -0.0314(15) -0.0166(15) 0.0129(15)

loop_
_atom_type_symbol
_atom_type_description
_atom_type_scat_dispersion_real
_atom_type_scat_dispersion_imag
_atom_type_scat_source
C C 0.0033 0.0016 'International Tables Vol C Tables 4.2.6.8 and 6.1.1.4'
H H 0.0000 0.0000 'International Tables Vol C Tables 4.2.6.8 and 6.1.1.4'
O O 0.0106 0.0060 'International Tables Vol C Tables 4.2.6.8 and 6.1.1.4'
P P 0.1023 0.0942 'International Tables Vol C Tables 4.2.6.8 and 6.1.1.4'
Se Se -0.0929 2.2259 'International Tables Vol C Tables 4.2.6.8 and 6.1.1.4'

loop_
_geom_angle_atom_site_label_1
_geom_angle_atom_site_label_2
_geom_angle_atom_site_label_3
_geom_angle
C1 Se1 P1 99.00(6)
O1 P1 O3 114.31(10)
O1 P1 O2 111.29(10)
O3 P1 O2 106.03(8)
O1 P1 Se1 114.74(8)
O3 P1 Se1 101.27(6)
O2 P1 Se1 108.41(6)
C6 C5 C4 120.4(3)
C6 C5 H5 118.4(18)
C4 C5 H5 121.2(18)
C7 O2 P1 118.56(15)
C2 C1 C6 119.6(2)
C2 C1 Se1 118.62(18)
C6 C1 Se1 121.61(16)
C9 O3 P1 119.46(14)
C5 C6 C1 120.1(2)
C5 C6 H6 118.8(17)
C1 C6 H6 121.0(17)
C7 C8 C9 111.7(2)
C7 C8 H8B 105.6(18)
C9 C8 H8B 114.4(17)
C7 C8 H8A 113.4(18)
C9 C8 H8A 104.1(17)
H8B C8 H8A 108(2)
O3 C9 C8 111.1(2)
O3 C9 H9A 109.4(14)
C8 C9 H9A 107.4(14)
O3 C9 H9B 102.0(17)
C8 C9 H9B 114.5(18)
H9A C9 H9B 112(2)
C3 C4 C5 119.2(3)
C3 C4 H4 119.4(16)
C5 C4 H4 121.2(16)
C1 C2 C3 119.8(3)
C1 C2 H2 119(2)
C3 C2 H2 121.5(19)
O2 C7 C8 110.2(2)
O2 C7 H7B 101.2(18)
C8 C7 H7B 115.1(18)
O2 C7 H7A 106.5(16)
C8 C7 H7A 113.1(17)
H7B C7 H7A 110(2)
C4 C3 C2 120.8(3)
C4 C3 H3 121(2)
C2 C3 H3 117(2)

loop_
_geom_bond_atom_site_label_1
_geom_bond_atom_site_label_2
_geom_bond_distance
Se1 C1 1.922(2)
Se1 P1 2.2258(6)
P1 O1 1.4537(16)
P1 O3 1.5715(16)
P1 O2 1.5737(15)
C5 C6 1.371(4)
C5 C4 1.385(4)
C5 H5 0.90(3)
O2 C7 1.467(3)
C1 C2 1.379(3)
C1 C6 1.382(3)
O3 C9 1.471(3)
C6 H6 0.94(3)
C8 C7 1.498(4)
C8 C9 1.502(4)
C8 H8B 0.94(3)
C8 H8A 0.94(3)
C9 H9A 1.00(3)
C9 H9B 0.92(3)
C4 C3 1.368(4)
C4 H4 0.93(3)
C2 C3 1.382(4)
C2 H2 0.83(3)
C7 H7B 0.89(3)
C7 H7A 0.98(3)
C3 H3 0.82(3)

loop_
_geom_torsion_atom_site_label_1
_geom_torsion_atom_site_label_2
_geom_torsion_atom_site_label_3
_geom_torsion_atom_site_label_4
_geom_torsion
C1 Se1 P1 O1 -56.33(11)
C1 Se1 P1 O3 -179.97(8)
C1 Se1 P1 O2 68.75(9)
O1 P1 O2 C7 -166.92(17)
O3 P1 O2 C7 -42.06(18)
Se1 P1 O2 C7 65.99(17)
P1 Se1 C1 C2 121.69(19)
P1 Se1 C1 C6 -63.06(18)
O1 P1 O3 C9 162.68(17)
O2 P1 O3 C9 39.71(19)
Se1 P1 O3 C9 -73.39(17)
C4 C5 C6 C1 -0.6(4)
C2 C1 C6 C5 0.8(4)
Se1 C1 C6 C5 -174.43(18)
P1 O3 C9 C8 -49.1(3)
C7 C8 C9 O3 56.4(3)
C6 C5 C4 C3 0.1(4)
C6 C1 C2 C3 -0.4(4)
Se1 C1 C2 C3 174.9(2)
P1 O2 C7 C8 53.8(3)
C9 C8 C7 O2 -58.6(3)
C5 C4 C3 C2 0.2(5)
C1 C2 C3 C4 -0.1(5)

loop_
_cod_related_entry_id
_cod_related_entry_database
_cod_related_entry_code
1 ChemSpider 4414829
